data_7231633
loop_
_publ_author_name
'Wang, Fu-Rong'
'Li, Zi-Yan'
'Wei, Dong-Hui'
'Niu, Yun-Yin'
'Hou, Hong-Wei'
'Wu, Ben-Lai'

_publ_section_title
;
 The conformational behavior of multivalent tris(imidazolium)cyclophanes
 in the hybrids with metal (pseudo)halides or polyoxometalates
;
_journal_issue 44
_journal_name_full CrystEngComm
_journal_page_first 7184
_journal_paper_doi 10.1039/C8CE01372A
_journal_volume 20
_journal_year 2018
_chemical_formula_moiety 'Ag C4 N4 S4, C33 H39 N6, 0.5(C4 H6 N2), 2(H2 O)'
_chemical_formula_sum 'C39 H46 Ag N11 O2 S4'
_chemical_formula_weight 936.98
_space_group_crystal_system orthorhombic
_space_group_IT_number 58
_space_group_name_Hall '-P 2 2n'
_space_group_name_H-M_alt 'P n n m'
_symmetry_space_group_name_Hall '-P 2 2n'
_symmetry_space_group_name_H-M 'P n n m'
_atom_sites_solution_hydrogens mixed
_atom_sites_solution_primary direct
_audit_creation_date 2018-01-29
_audit_creation_method
;
Olex2 1.2
(compiled 2017.08.10 svn.r3458 for OlexSys, GUI svn.r5381)
;
_audit_update_record
;
2018-05-01 deposited with the CCDC.
2018-10-12 downloaded from the CCDC.
;
_cell_angle_alpha 90
_cell_angle_beta 90
_cell_angle_gamma 90
_cell_formula_units_Z 4
_cell_length_a 20.7409(5)
_cell_length_b 17.1057(3)
_cell_length_c 11.6678(2)
_cell_measurement_reflns_used 3761
_cell_measurement_temperature 293(2)
_cell_measurement_theta_max 69.8310
_cell_measurement_theta_min 4.3400
_cell_volume 4139.59(14)
_computing_cell_refinement
;
CrysAlisPro, Agilent Technologies,
Version 1.171.37.35 (release 13-08-2014 CrysAlis171 .NET)
(compiled Aug 13 2014,18:06:01)
;
_computing_data_collection
;
CrysAlisPro, Agilent Technologies,
Version 1.171.37.35 (release 13-08-2014 CrysAlis171 .NET)
(compiled Aug 13 2014,18:06:01)
;
_computing_data_reduction
;
CrysAlisPro, Agilent Technologies,
Version 1.171.37.35 (release 13-08-2014 CrysAlis171 .NET)
(compiled Aug 13 2014,18:06:01)
;
_computing_molecular_graphics 'Olex2 (Dolomanov et al., 2009)'
_computing_publication_material 'Olex2 (Dolomanov et al., 2009)'
_computing_structure_refinement 'ShelXL (Sheldrick, 2015)'
_computing_structure_solution 'ShelXS (Sheldrick, 2008)'
_diffrn_ambient_temperature 293(2)
_diffrn_detector 'CCD plate'
_diffrn_detector_area_resol_mean 16.2312
_diffrn_detector_type Eos
_diffrn_measured_fraction_theta_full 1.000
_diffrn_measured_fraction_theta_max 1.000
_diffrn_measurement_details
;
#__ type_ start__ end____ width___ exp.time_
  1 omega  -87.00  -61.00   0.5000    4.5000
omega____ theta____ kappa____ phi______ frames
    -      -33.5000  -19.0000    0.0000 52

#__ type_ start__ end____ width___ exp.time_
  2 omega  -80.00   -6.00   0.5000    4.5000
omega____ theta____ kappa____ phi______ frames
    -      -33.5000  -77.0000  -60.0000 148

#__ type_ start__ end____ width___ exp.time_
  3 omega  -31.00   -5.00   0.5000    4.5000
omega____ theta____ kappa____ phi______ frames
    -      -33.5000  -19.0000    0.0000 52

#__ type_ start__ end____ width___ exp.time_
  4 omega  -25.00   43.00   0.5000    4.5000
omega____ theta____ kappa____ phi______ frames
    -       36.4734  -37.0000  -60.0000 136

#__ type_ start__ end____ width___ exp.time_
  5 omega   60.00   86.00   0.5000    4.5000
omega____ theta____ kappa____ phi______ frames
    -       36.4734   57.0000 -150.0000 52

#__ type_ start__ end____ width___ exp.time_
  6 omega   42.00   73.00   0.5000    4.5000
omega____ theta____ kappa____ phi______ frames
    -       36.4734  -99.0000  -60.0000 62

#__ type_ start__ end____ width___ exp.time_
  7 omega   60.00  104.00   0.5000    4.5000
omega____ theta____ kappa____ phi______ frames
    -       36.4734   57.0000  -90.0000 88

#__ type_ start__ end____ width___ exp.time_
  8 omega   25.00   54.00   0.5000    4.5000
omega____ theta____ kappa____ phi______ frames
    -       36.4734   57.0000  -90.0000 58

#__ type_ start__ end____ width___ exp.time_
  9 omega   37.00  103.00   0.5000   30.0000
omega____ theta____ kappa____ phi______ frames
    -      108.0000 -111.0000  -30.0000 132

#__ type_ start__ end____ width___ exp.time_
 10 omega   89.00  167.00   0.5000   30.0000
omega____ theta____ kappa____ phi______ frames
    -      108.0000   61.0000  150.0000 156

#__ type_ start__ end____ width___ exp.time_
 11 omega   42.00   85.00   0.5000   30.0000
omega____ theta____ kappa____ phi______ frames
    -      108.0000  -94.0000 -180.0000 86

#__ type_ start__ end____ width___ exp.time_
 12 omega   44.00   71.00   0.5000   30.0000
omega____ theta____ kappa____ phi______ frames
    -      108.0000  -45.0000  -30.0000 54

#__ type_ start__ end____ width___ exp.time_
 13 omega   37.00   91.00   0.5000   30.0000
omega____ theta____ kappa____ phi______ frames
    -      108.0000  -30.0000   30.0000 108

#__ type_ start__ end____ width___ exp.time_
 14 omega   67.00  124.00   0.5000   30.0000
omega____ theta____ kappa____ phi______ frames
    -      108.0000  178.0000 -120.0000 114
;
_diffrn_measurement_device 'four-circle diffractometer'
_diffrn_measurement_device_type 'Xcalibur, Eos, Gemini'
_diffrn_measurement_method '\w scans'
_diffrn_orient_matrix_UB_11 0.0169638000
_diffrn_orient_matrix_UB_12 0.0009720000
_diffrn_orient_matrix_UB_13 -0.1284986000
_diffrn_orient_matrix_UB_21 -0.0714538000
_diffrn_orient_matrix_UB_22 -0.0142576000
_diffrn_orient_matrix_UB_23 -0.0298836000
_diffrn_orient_matrix_UB_31 -0.0116208000
_diffrn_orient_matrix_UB_32 0.0888681000
_diffrn_orient_matrix_UB_33 -0.0034806000
_diffrn_radiation_monochromator graphite
_diffrn_radiation_probe x-ray
_diffrn_radiation_type CuK\a
_diffrn_radiation_wavelength 1.54184
_diffrn_reflns_av_R_equivalents 0.0287
_diffrn_reflns_av_unetI/netI 0.0298
_diffrn_reflns_Laue_measured_fraction_full 1.000
_diffrn_reflns_Laue_measured_fraction_max 1.000
_diffrn_reflns_limit_h_max 23
_diffrn_reflns_limit_h_min -24
_diffrn_reflns_limit_k_max 20
_diffrn_reflns_limit_k_min -12
_diffrn_reflns_limit_l_max 12
_diffrn_reflns_limit_l_min -13
_diffrn_reflns_number 10590
_diffrn_reflns_point_group_measured_fraction_full 1.000
_diffrn_reflns_point_group_measured_fraction_max 1.000
_diffrn_reflns_theta_full 67.078
_diffrn_reflns_theta_max 67.078
_diffrn_reflns_theta_min 3.349
_diffrn_source 'Enhance (Cu) X-ray Source'
_exptl_absorpt_coefficient_mu 6.196
_exptl_absorpt_correction_T_max 0.878
_exptl_absorpt_correction_T_min 0.407
_exptl_absorpt_correction_type gaussian
_exptl_absorpt_process_details
;
CrysAlisPro, Agilent Technologies,
Version 1.171.37.35 (release 13-08-2014 CrysAlis171 .NET)
(compiled Aug 13 2014,18:06:01)
Numerical absorption correction based on gaussian integration over
            a multifaceted crystal model
Empirical absorption correction using spherical harmonics,
 implemented in SCALE3 ABSPACK scaling algorithm.
;
_exptl_crystal_colour colourless
_exptl_crystal_colour_primary colourless
_exptl_crystal_density_diffrn 1.503
_exptl_crystal_description plate
_exptl_crystal_F_000 1936
_exptl_crystal_size_max 0.3233
_exptl_crystal_size_mid 0.1313
_exptl_crystal_size_min 0.0211
_refine_diff_density_max 1.124
_refine_diff_density_min -0.440
_refine_diff_density_rms 0.094
_refine_ls_extinction_method none
_refine_ls_goodness_of_fit_ref 1.098
_refine_ls_hydrogen_treatment constr
_refine_ls_matrix_type full
_refine_ls_number_parameters 300
_refine_ls_number_reflns 3902
_refine_ls_number_restraints 12
_refine_ls_restrained_S_all 1.106
_refine_ls_R_factor_all 0.0769
_refine_ls_R_factor_gt 0.0682
_refine_ls_shift/su_max 0.000
_refine_ls_shift/su_mean 0.000
_refine_ls_structure_factor_coef Fsqd
_refine_ls_weighting_details 'w=1/[\s^2^(Fo^2^)+(0.0876P)^2^+10.7609P] where P=(Fo^2^+2Fc^2^)/3'
_refine_ls_weighting_scheme calc
_refine_ls_wR_factor_gt 0.1866
_refine_ls_wR_factor_ref 0.1931
_reflns_Friedel_coverage 0.000
_reflns_number_gt 3347
_reflns_number_total 3902
_reflns_threshold_expression 'I > 2\s(I)'
_cod_data_source_file c8ce01372a2.cif
_cod_data_source_block nyy2018011503
_cod_depositor_comments 'Adding full bibliography for 7231632--7231641.cif.'
_cod_original_cell_volume 4139.61(14)
_cod_database_code 7231633
_shelx_shelxl_version_number 2014/7
_chemical_oxdiff_formula C39H46O2N11S4Ag1
_shelx_space_group_comment
;
The symmetry employed for this shelxl refinement is uniquely defined
by the following loop, which should always be used as a source of
symmetry information in preference to the above space-group names.
They are only intended as comments.
;
_reflns_odcompleteness_completeness 99.90
_reflns_odcompleteness_iscentric 1
_reflns_odcompleteness_theta 66.97
_olex2_refinement_description
;
1. Fixed Uiso
 At 1.2 times of:
  All C(H) groups, All C(H,H) groups
 At 1.5 times of:
  All C(H,H,H) groups, All O(H,H) groups
2. Uiso/Uaniso restraints and constraints
Uanis(C3) \\sim Ueq: with sigma of 0.008 and sigma for terminal atoms of 0.02
Uanis(C26) \\sim Ueq: with sigma of 0.01 and sigma for terminal atoms of 0.02
3. Others
 Fixed Sof: H8A(0.5) H8B(0.5) H11A(0.5) H11B(0.5) H11C(0.5) H16A(0.5)
 H16B(0.5) H19A(0.5) H19B(0.5) H19C(0.5) H27A(0.5) H27B(0.5) H27C(0.5)
4.a Free rotating group:
 O1(H1A,H1B)
4.b Secondary CH2 refined with riding coordinates:
 C8(H8A,H8B), C10(H10A,H10B), C16(H16A,H16B), C18(H18A,H18B)
4.c Aromatic/amide H refined with riding coordinates:
 C20(H20), C21(H21), C22(H22), C23(H23), C24(H24), C25(H25)
4.d Idealised Me refined as rotating group:
 C9(H9A,H9B,H9C), C11(H11A,H11B,H11C), C17(H17A,H17B,H17C), C19(H19A,H19B,
 H19C), C27(H27A,H27B,H27C)
;
_olex2_submission_special_instructions 'No special instructions were received'

loop_
_space_group_symop_operation_xyz
'x, y, z'
'-x, -y, z'
'x+1/2, -y+1/2, -z+1/2'
'-x+1/2, y+1/2, -z+1/2'
'-x, -y, -z'
'x, y, -z'
'-x-1/2, y-1/2, z-1/2'
'x-1/2, -y-1/2, z-1/2'

loop_
_atom_site_label
_atom_site_type_symbol
_atom_site_fract_x
_atom_site_fract_y
_atom_site_fract_z
_atom_site_U_iso_or_equiv
_atom_site_adp_type
_atom_site_occupancy
_atom_site_site_symmetry_order
_atom_site_calc_flag
_atom_site_refinement_flags_posn
_atom_site_refinement_flags_adp
_atom_site_refinement_flags_occupancy
_atom_site_disorder_assembly
_atom_site_disorder_group
Ag1 Ag 0.38616(4) 0.66311(4) 0.0000 0.0652(3) Uani 1 2 d S T P . .
C1 C 0.5165(4) 0.7923(6) 0.0000 0.067(2) Uani 1 2 d S T P . .
C2 C 0.3378(4) 0.4704(4) 0.0000 0.0520(18) Uani 1 2 d S T P . .
C3 C 0.3053(3) 0.6423(5) 0.2194(8) 0.082(2) Uani 1 1 d . U . . .
N1 N 0.5236(5) 0.8594(5) 0.0000 0.096(3) Uani 1 2 d S T P . .
N2 N 0.2899(4) 0.4374(4) 0.0000 0.075(2) Uani 1 2 d S T P . .
N3 N 0.2893(4) 0.5770(5) 0.2744(7) 0.100(2) Uani 1 1 d . . . . .
S1 S 0.50953(12) 0.69545(15) 0.0000 0.0737(7) Uani 1 2 d S T P . .
S2 S 0.40947(11) 0.51266(13) 0.0000 0.0605(5) Uani 1 2 d S T P . .
S3 S 0.32143(13) 0.71751(15) 0.1742(2) 0.1003(7) Uani 1 1 d . . . . .
C4 C 0.5339(3) 0.1040(4) 0.5000 0.0430(15) Uani 1 2 d S T P . .
C5 C 0.5009(3) 0.1040(3) 0.6047(4) 0.0457(11) Uani 1 1 d . . . . .
C6 C 0.4336(3) 0.1011(3) 0.6032(5) 0.0475(12) Uani 1 1 d . . . . .
C7 C 0.3991(4) 0.1006(4) 0.5000 0.0480(17) Uani 1 2 d S T P . .
C8 C 0.6068(4) 0.1089(4) 0.5000 0.0542(19) Uani 1 2 d S T P . .
H8A H 0.6239 0.0829 0.5674 0.065 Uiso 0.5 1 calc R . . . .
H8B H 0.6239 0.0829 0.4326 0.065 Uiso 0.5 1 calc R . . . .
C9 C 0.5373(3) 0.1113(4) 0.7165(6) 0.0668(16) Uani 1 1 d . . . . .
H9A H 0.5154 0.1475 0.7658 0.100 Uiso 1 1 calc GR . . . .
H9B H 0.5802 0.1298 0.7016 0.100 Uiso 1 1 calc GR . . . .
H9C H 0.5395 0.0611 0.7532 0.100 Uiso 1 1 calc GR . . . .
C10 C 0.3976(3) 0.1038(3) 0.7154(5) 0.0583(15) Uani 1 1 d . . . . .
H10A H 0.3587 0.0728 0.7091 0.070 Uiso 1 1 calc R . . . .
H10B H 0.4242 0.0812 0.7752 0.070 Uiso 1 1 calc R . . . .
C11 C 0.3258(4) 0.1037(6) 0.5000 0.072(3) Uani 1 2 d S T P . .
H11A H 0.3091 0.0577 0.5366 0.108 Uiso 0.5 1 calc GR . . A -1
H11B H 0.3105 0.1061 0.4225 0.108 Uiso 0.5 1 calc GR . . A -1
H11C H 0.3117 0.1493 0.5409 0.108 Uiso 0.5 1 calc GR . . A -1
C12 C 0.5257(3) 0.4018(3) 0.5000 0.0394(15) Uani 1 2 d S T P . .
C13 C 0.4924(2) 0.4005(3) 0.6047(4) 0.0425(11) Uani 1 1 d . . . . .
C14 C 0.4248(3) 0.3999(3) 0.6040(4) 0.0432(11) Uani 1 1 d . . . . .
C15 C 0.3906(3) 0.3984(4) 0.5000 0.0426(15) Uani 1 2 d S T P . .
C16 C 0.5983(4) 0.4007(4) 0.5000 0.0503(18) Uani 1 2 d S T P . .
H16A H 0.6141 0.4280 0.4328 0.060 Uiso 0.5 1 calc R . . . .
H16B H 0.6141 0.4280 0.5672 0.060 Uiso 0.5 1 calc R . . . .
C17 C 0.5290(3) 0.3964(4) 0.7156(5) 0.0612(15) Uani 1 1 d . . . . .
H17A H 0.5660 0.3633 0.7062 0.092 Uiso 1 1 calc GR . . . .
H17B H 0.5016 0.3753 0.7743 0.092 Uiso 1 1 calc GR . . . .
H17C H 0.5427 0.4479 0.7372 0.092 Uiso 1 1 calc GR . . . .
C18 C 0.3885(3) 0.3942(3) 0.7158(5) 0.0526(13) Uani 1 1 d . . . . .
H18A H 0.4134 0.4186 0.7763 0.063 Uiso 1 1 calc R . . . .
H18B H 0.3479 0.4219 0.7093 0.063 Uiso 1 1 calc R . . . .
C19 C 0.3180(4) 0.3943(6) 0.5000 0.070(2) Uani 1 2 d S T P . .
H19A H 0.3039 0.3592 0.5591 0.105 Uiso 0.5 1 calc GR . . B -1
H19B H 0.3032 0.3756 0.4269 0.105 Uiso 0.5 1 calc GR . . B -1
H19C H 0.3005 0.4454 0.5140 0.105 Uiso 0.5 1 calc GR . . B -1
C20 C 0.6891(4) 0.2198(5) 0.5000 0.0541(19) Uani 1 2 d S T P . .
H20 H 0.7261 0.1890 0.5000 0.065 Uiso 1 2 calc RS T P . .
C21 C 0.6873(4) 0.2991(5) 0.5000 0.0560(19) Uani 1 2 d S T P . .
H21 H 0.7225 0.3328 0.5000 0.067 Uiso 1 2 calc RS T P . .
C22 C 0.5891(4) 0.2550(4) 0.5000 0.0534(19) Uani 1 2 d S T P . .
H22 H 0.5443 0.2532 0.5000 0.064 Uiso 1 2 calc RS T P . .
C23 C 0.3422(4) 0.2072(4) 0.8341(6) 0.073(2) Uani 1 1 d . . . . .
H23 H 0.3215 0.1745 0.8860 0.088 Uiso 1 1 calc R . . . .
C24 C 0.3397(4) 0.2862(4) 0.8318(7) 0.081(2) Uani 1 1 d . . . . .
H24 H 0.3165 0.3176 0.8822 0.097 Uiso 1 1 calc R . . . .
C25 C 0.4000(4) 0.2498(3) 0.6968(6) 0.0707(19) Uani 1 1 d . . . . .
H25 H 0.4277 0.2511 0.6340 0.085 Uiso 1 1 calc R . . . .
N4 N 0.6272(3) 0.1932(3) 0.5000 0.0449(14) Uani 1 2 d S T P . .
N5 N 0.6237(3) 0.3195(3) 0.5000 0.0411(13) Uani 1 2 d S T P . .
N6 N 0.38035(19) 0.1851(2) 0.7472(4) 0.0435(9) Uani 1 1 d . . . . .
N7 N 0.37599(19) 0.3116(2) 0.7457(4) 0.0423(9) Uani 1 1 d . . . . .
C26 C 0.1610(8) 0.4822(12) 0.5000 0.124(5) Uani 1 2 d S TU P . .
C27 C 0.1475(8) 0.4062(8) 0.5000 0.125(6) Uani 1 2 d S T P . .
H27A H 0.1702 0.3812 0.4385 0.187 Uiso 0.5 1 calc GR . . C -1
H27B H 0.1020 0.3990 0.4899 0.187 Uiso 0.5 1 calc GR . . C -1
H27C H 0.1606 0.3837 0.5717 0.187 Uiso 0.5 1 calc GR . . C -1
N8 N 0.1878(10) 0.5527(6) 0.5000 0.166(7) Uani 1 2 d S T P . .
O1 O 0.2119(4) 0.4437(5) 0.2234(7) 0.119(2) Uani 1 1 d . . . . .
H1A H 0.2274 0.4824 0.2598 0.179 Uiso 1 1 d G . . . .
H1B H 0.2152 0.4518 0.1518 0.179 Uiso 1 1 d G . . . .

loop_
_atom_site_aniso_label
_atom_site_aniso_U_11
_atom_site_aniso_U_22
_atom_site_aniso_U_33
_atom_site_aniso_U_23
_atom_site_aniso_U_13
_atom_site_aniso_U_12
Ag1 0.0762(5) 0.0610(4) 0.0584(4) 0.000 0.000 -0.0116(3)
C1 0.057(5) 0.082(7) 0.063(5) 0.000 0.000 -0.002(5)
C2 0.064(5) 0.034(3) 0.058(5) 0.000 0.000 0.002(4)
C3 0.060(3) 0.087(4) 0.099(5) -0.048(4) -0.020(3) 0.019(3)
N1 0.100(7) 0.057(5) 0.131(9) 0.000 0.000 -0.007(5)
N2 0.072(5) 0.048(4) 0.105(7) 0.000 0.000 -0.009(4)
N3 0.096(5) 0.113(6) 0.092(5) -0.017(4) 0.001(4) -0.009(4)
S1 0.0646(13) 0.0657(13) 0.0907(17) 0.000 0.000 -0.0128(11)
S2 0.0637(12) 0.0576(12) 0.0602(12) 0.000 0.000 -0.0066(9)
S3 0.1241(18) 0.0981(15) 0.0786(13) 0.0004(11) 0.0198(13) 0.0162(13)
C4 0.047(4) 0.027(3) 0.055(4) 0.000 0.000 0.008(3)
C5 0.059(3) 0.027(2) 0.051(3) 0.002(2) -0.004(2) 0.011(2)
C6 0.058(3) 0.028(2) 0.057(3) 0.002(2) 0.010(3) 0.010(2)
C7 0.046(4) 0.033(3) 0.065(5) 0.000 0.000 0.008(3)
C8 0.055(4) 0.032(3) 0.075(5) 0.000 0.000 0.018(3)
C9 0.083(4) 0.059(3) 0.059(4) 0.003(3) -0.008(3) 0.009(3)
C10 0.075(4) 0.037(3) 0.063(3) 0.008(2) 0.017(3) 0.010(3)
C11 0.049(5) 0.065(5) 0.102(8) 0.000 0.000 0.005(4)
C12 0.048(4) 0.021(3) 0.050(4) 0.000 0.000 0.007(3)
C13 0.054(3) 0.028(2) 0.045(3) -0.003(2) -0.003(2) 0.0105(19)
C14 0.056(3) 0.028(2) 0.045(3) -0.0037(19) 0.007(2) 0.0126(19)
C15 0.046(4) 0.027(3) 0.055(4) 0.000 0.000 0.009(3)
C16 0.047(4) 0.038(4) 0.066(5) 0.000 0.000 0.010(3)
C17 0.071(4) 0.061(3) 0.052(3) -0.002(3) -0.012(3) 0.013(3)
C18 0.067(3) 0.036(2) 0.055(3) -0.003(2) 0.021(3) 0.009(2)
C19 0.047(4) 0.077(6) 0.086(7) 0.000 0.000 0.014(4)
C20 0.038(4) 0.049(4) 0.076(5) 0.000 0.000 0.020(3)
C21 0.037(4) 0.059(5) 0.072(5) 0.000 0.000 0.009(3)
C22 0.038(3) 0.035(4) 0.088(6) 0.000 0.000 0.013(3)
C23 0.090(5) 0.052(3) 0.077(4) -0.017(3) 0.045(4) -0.015(3)
C24 0.092(5) 0.058(4) 0.092(5) -0.023(4) 0.054(4) -0.014(3)
C25 0.092(5) 0.046(3) 0.074(4) 0.006(3) 0.044(4) 0.018(3)
N4 0.042(3) 0.034(3) 0.059(4) 0.000 0.000 0.013(2)
N5 0.040(3) 0.037(3) 0.046(3) 0.000 0.000 0.009(2)
N6 0.046(2) 0.039(2) 0.046(2) 0.0016(18) 0.0052(18) 0.0034(16)
N7 0.043(2) 0.040(2) 0.044(2) -0.0051(18) 0.0051(17) 0.0063(16)
C26 0.110(8) 0.146(9) 0.115(8) 0.000 0.000 0.018(7)
C27 0.111(11) 0.088(9) 0.176(17) 0.000 0.000 0.016(8)
N8 0.27(2) 0.054(6) 0.180(15) 0.000 0.000 0.041(9)
O1 0.097(4) 0.136(6) 0.124(5) -0.025(5) -0.013(5) 0.008(4)

loop_
_atom_type_symbol
_atom_type_description
_atom_type_scat_dispersion_real
_atom_type_scat_dispersion_imag
_atom_type_scat_source
C C 0.0181 0.0091 'International Tables Vol C Tables 4.2.6.8 and 6.1.1.4'
H H 0.0000 0.0000 'International Tables Vol C Tables 4.2.6.8 and 6.1.1.4'
Ag Ag 0.1306 4.2820 'International Tables Vol C Tables 4.2.6.8 and 6.1.1.4'
N N 0.0311 0.0180 'International Tables Vol C Tables 4.2.6.8 and 6.1.1.4'
O O 0.0492 0.0322 'International Tables Vol C Tables 4.2.6.8 and 6.1.1.4'
S S 0.3331 0.5567 'International Tables Vol C Tables 4.2.6.8 and 6.1.1.4'

loop_
_exptl_crystal_face_index_h
_exptl_crystal_face_index_k
_exptl_crystal_face_index_l
_exptl_crystal_face_perp_dist
_exptl_oxdiff_crystal_face_indexfrac_h
_exptl_oxdiff_crystal_face_indexfrac_k
_exptl_oxdiff_crystal_face_indexfrac_l
_exptl_oxdiff_crystal_face_x
_exptl_oxdiff_crystal_face_y
_exptl_oxdiff_crystal_face_z
-13 1 0 0.0201 -12.9965 1.0193 -0.0083 -0.2184 0.9144 0.2416
13 -1 0 0.0010 12.9965 -1.0193 0.0083 0.2184 -0.9144 -0.2416
-2 0 7 0.0675 -2.0187 -0.0099 6.9924 -0.9328 -0.0646 -0.0018
2 0 -7 0.0587 2.0187 0.0099 -6.9924 0.9328 0.0646 0.0018
-2 11 1 0.1588 -2.0034 11.0033 1.0055 -0.1525 -0.0438 0.9976
2 -11 0 0.1410 2.0006 -11.0052 -0.0064 0.0241 0.0141 -1.0012

loop_
_geom_angle_atom_site_label_1
_geom_angle_atom_site_label_2
_geom_angle_atom_site_label_3
_geom_angle
_geom_angle_site_symmetry_1
_geom_angle_site_symmetry_3
S1 Ag1 S2 91.56(8) . .
S3 Ag1 S1 115.33(7) . .
S3 Ag1 S1 115.33(7) 6 .
S3 Ag1 S2 116.48(6) 6 .
S3 Ag1 S2 116.48(6) . .
S3 Ag1 S3 102.41(12) . 6
N1 C1 S1 177.7(10) . .
N2 C2 S2 176.3(8) . .
N3 C3 S3 172.6(7) . .
C1 S1 Ag1 107.2(3) . .
C2 S2 Ag1 105.3(3) . .
C3 S3 Ag1 95.0(3) . .
C5 C4 C5 121.5(7) 6_556 .
C5 C4 C8 119.2(3) . .
C5 C4 C8 119.2(3) 6_556 .
C4 C5 C9 120.6(5) . .
C6 C5 C4 118.5(5) . .
C6 C5 C9 120.9(5) . .
C5 C6 C7 121.4(5) . .
C5 C6 C10 118.9(5) . .
C7 C6 C10 119.5(5) . .
C6 C7 C6 118.5(7) . 6_556
C6 C7 C11 120.7(3) . .
C6 C7 C11 120.7(3) 6_556 .
C4 C8 H8A 109.8 . .
C4 C8 H8B 109.8 . .
H8A C8 H8B 108.2 . .
N4 C8 C4 109.5(5) . .
N4 C8 H8A 109.8 . .
N4 C8 H8B 109.8 . .
C5 C9 H9A 109.5 . .
C5 C9 H9B 109.5 . .
C5 C9 H9C 109.5 . .
H9A C9 H9B 109.5 . .
H9A C9 H9C 109.5 . .
H9B C9 H9C 109.5 . .
C6 C10 H10A 109.3 . .
C6 C10 H10B 109.3 . .
H10A C10 H10B 108.0 . .
N6 C10 C6 111.5(4) . .
N6 C10 H10A 109.3 . .
N6 C10 H10B 109.3 . .
C7 C11 H11A 109.5 . .
C7 C11 H11B 109.5 . .
C7 C11 H11C 109.5 . .
H11A C11 H11B 109.5 . .
H11A C11 H11C 109.5 . .
H11B C11 H11C 109.5 . .
C13 C12 C13 121.0(6) 6_556 .
C13 C12 C16 119.5(3) . .
C13 C12 C16 119.5(3) 6_556 .
C12 C13 C17 120.1(5) . .
C14 C13 C12 119.2(5) . .
C14 C13 C17 120.7(5) . .
C13 C14 C15 120.7(5) . .
C13 C14 C18 119.6(5) . .
C15 C14 C18 119.5(5) . .
C14 C15 C14 119.3(6) . 6_556
C14 C15 C19 120.3(3) 6_556 .
C14 C15 C19 120.3(3) . .
C12 C16 H16A 109.3 . .
C12 C16 H16B 109.3 . .
H16A C16 H16B 108.0 . .
N5 C16 C12 111.5(6) . .
N5 C16 H16A 109.3 . .
N5 C16 H16B 109.3 . .
C13 C17 H17A 109.5 . .
C13 C17 H17B 109.5 . .
C13 C17 H17C 109.5 . .
H17A C17 H17B 109.5 . .
H17A C17 H17C 109.5 . .
H17B C17 H17C 109.5 . .
C14 C18 H18A 109.5 . .
C14 C18 H18B 109.5 . .
H18A C18 H18B 108.1 . .
N7 C18 C14 110.7(4) . .
N7 C18 H18A 109.5 . .
N7 C18 H18B 109.5 . .
C15 C19 H19A 109.5 . .
C15 C19 H19B 109.5 . .
C15 C19 H19C 109.5 . .
H19A C19 H19B 109.5 . .
H19A C19 H19C 109.5 . .
H19B C19 H19C 109.5 . .
C21 C20 H20 126.0 . .
C21 C20 N4 107.9(6) . .
N4 C20 H20 126.0 . .
C20 C21 H21 126.8 . .
C20 C21 N5 106.4(7) . .
N5 C21 H21 126.8 . .
N4 C22 H22 124.9 . .
N5 C22 H22 124.9 . .
N5 C22 N4 110.3(6) . .
C24 C23 H23 126.6 . .
N6 C23 H23 126.6 . .
N6 C23 C24 106.8(5) . .
C23 C24 H24 125.7 . .
N7 C24 C23 108.6(5) . .
N7 C24 H24 125.7 . .
N6 C25 H25 124.2 . .
N7 C25 H25 124.2 . .
N7 C25 N6 111.6(5) . .
C20 N4 C8 125.8(6) . .
C22 N4 C8 127.0(6) . .
C22 N4 C20 107.2(6) . .
C21 N5 C16 125.6(6) . .
C22 N5 C16 126.2(6) . .
C22 N5 C21 108.2(6) . .
C23 N6 C10 126.6(5) . .
C25 N6 C10 126.9(5) . .
C25 N6 C23 106.5(5) . .
C24 N7 C18 126.2(4) . .
C25 N7 C18 127.3(5) . .
C25 N7 C24 106.5(5) . .
N8 C26 C27 167.4(19) . .
C26 C27 H27A 109.5 . .
C26 C27 H27B 109.5 . .
C26 C27 H27C 109.5 . .
H27A C27 H27B 109.5 . .
H27A C27 H27C 109.5 . .
H27B C27 H27C 109.5 . .
H1A O1 H1B 109.5 . .

loop_
_geom_bond_atom_site_label_1
_geom_bond_atom_site_label_2
_geom_bond_distance
_geom_bond_site_symmetry_2
Ag1 S1 2.618(3) .
Ag1 S2 2.618(2) .
Ag1 S3 2.607(2) .
Ag1 S3 2.607(2) 6
C1 N1 1.158(13) .
C1 S1 1.663(11) .
C2 N2 1.142(11) .
C2 S2 1.653(9) .
C3 N3 1.331(11) .
C3 S3 1.430(10) .
C4 C5 1.400(6) 6_556
C4 C5 1.400(6) .
C4 C8 1.516(10) .
C5 C6 1.397(8) .
C5 C9 1.512(8) .
C6 C7 1.401(7) .
C6 C10 1.507(8) .
C7 C6 1.401(7) 6_556
C7 C11 1.520(11) .
C8 H8A 0.9700 .
C8 H8B 0.9700 .
C8 N4 1.502(10) .
C9 H9A 0.9600 .
C9 H9B 0.9600 .
C9 H9C 0.9600 .
C10 H10A 0.9700 .
C10 H10B 0.9700 .
C10 N6 1.483(6) .
C11 H11A 0.9600 .
C11 H11B 0.9600 .
C11 H11C 0.9600 .
C12 C13 1.403(6) .
C12 C13 1.403(6) 6_556
C12 C16 1.507(10) .
C13 C14 1.401(7) .
C13 C17 1.502(7) .
C14 C15 1.406(6) .
C14 C18 1.511(7) .
C15 C14 1.406(6) 6_556
C15 C19 1.509(11) .
C16 H16A 0.9700 .
C16 H16B 0.9700 .
C16 N5 1.484(9) .
C17 H17A 0.9600 .
C17 H17B 0.9600 .
C17 H17C 0.9600 .
C18 H18A 0.9700 .
C18 H18B 0.9700 .
C18 N7 1.478(7) .
C19 H19A 0.9600 .
C19 H19B 0.9600 .
C19 H19C 0.9600 .
C20 H20 0.9300 .
C20 C21 1.357(12) .
C20 N4 1.364(10) .
C21 H21 0.9300 .
C21 N5 1.365(9) .
C22 H22 0.9300 .
C22 N4 1.319(9) .
C22 N5 1.317(10) .
C23 H23 0.9300 .
C23 C24 1.353(9) .
C23 N6 1.340(7) .
C24 H24 0.9300 .
C24 N7 1.328(8) .
C25 H25 0.9300 .
C25 N6 1.318(7) .
C25 N7 1.301(7) .
C26 C27 1.33(2) .
C26 N8 1.33(2) .
C27 H27A 0.9600 .
C27 H27B 0.9600 .
C27 H27C 0.9600 .
O1 H1A 0.8497 .
O1 H1B 0.8499 .

loop_
_geom_hbond_atom_site_label_D
_geom_hbond_atom_site_label_H
_geom_hbond_atom_site_label_A
_geom_hbond_distance_DH
_geom_hbond_distance_HA
_geom_hbond_distance_DA
_geom_hbond_angle_DHA
O1 H1A N3 0.85 2.07 2.851(11) 152.1
O1 H1B N2 0.85 2.37 3.070(9) 140.5

loop_
_geom_torsion_atom_site_label_1
_geom_torsion_atom_site_label_2
_geom_torsion_atom_site_label_3
_geom_torsion_atom_site_label_4
_geom_torsion
_geom_torsion_site_symmetry_1
_geom_torsion_site_symmetry_4
C4 C5 C6 C7 -1.9(8) . .
C4 C5 C6 C10 -177.9(5) . .
C4 C8 N4 C20 180.0 . .
C4 C8 N4 C22 0.0 . .
C5 C4 C5 C6 2.2(9) 6_556 .
C5 C4 C5 C9 -174.5(4) 6_556 .
C5 C4 C8 N4 -88.3(5) . .
C5 C4 C8 N4 88.3(5) 6_556 .
C5 C6 C7 C6 1.7(10) . 6_556
C5 C6 C7 C11 -175.3(6) . .
C5 C6 C10 N6 92.0(6) . .
C6 C10 N6 C23 171.9(6) . .
C6 C10 N6 C25 -9.1(9) . .
C7 C6 C10 N6 -84.0(7) . .
C8 C4 C5 C6 178.7(5) . .
C8 C4 C5 C9 1.9(8) . .
C9 C5 C6 C7 174.8(5) . .
C9 C5 C6 C10 -1.1(7) . .
C10 C6 C7 C6 177.6(4) . 6_556
C10 C6 C7 C11 0.6(9) . .
C12 C13 C14 C15 1.8(7) . .
C12 C13 C14 C18 176.8(4) . .
C12 C16 N5 C21 180.0 . .
C12 C16 N5 C22 0.0 . .
C13 C12 C13 C14 -1.7(9) 6_556 .
C13 C12 C13 C17 175.8(4) 6_556 .
C13 C12 C16 N5 -88.5(5) 6_556 .
C13 C12 C16 N5 88.5(5) . .
C13 C14 C15 C14 -1.9(9) . 6_556
C13 C14 C15 C19 177.4(6) . .
C13 C14 C18 N7 -90.4(6) . .
C14 C18 N7 C24 -172.7(6) . .
C14 C18 N7 C25 10.3(9) . .
C15 C14 C18 N7 84.6(6) . .
C16 C12 C13 C14 -178.7(5) . .
C16 C12 C13 C17 -1.2(8) . .
C17 C13 C14 C15 -175.7(5) . .
C17 C13 C14 C18 -0.7(7) . .
C18 C14 C15 C14 -176.9(4) . 6_556
C18 C14 C15 C19 2.4(9) . .
C20 C21 N5 C16 180.0 . .
C20 C21 N5 C22 0.0 . .
C21 C20 N4 C8 180.0 . .
C21 C20 N4 C22 0.0 . .
C23 C24 N7 C18 -177.5(6) . .
C23 C24 N7 C25 -0.1(9) . .
C24 C23 N6 C10 179.9(6) . .
C24 C23 N6 C25 0.7(9) . .
N4 C20 C21 N5 0.0 . .
N4 C22 N5 C16 180.0 . .
N4 C22 N5 C21 0.0 . .
N5 C22 N4 C8 180.0 . .
N5 C22 N4 C20 0.0 . .
N6 C23 C24 N7 -0.4(9) . .
N6 C25 N7 C18 177.9(5) . .
N6 C25 N7 C24 0.5(9) . .
N7 C25 N6 C10 180.0(5) . .
N7 C25 N6 C23 -0.8(8) . .
